data_4330513
loop_
_publ_author_name
'XiaoLiang Zhao'
'Di Sun'
'Shuai Yuan'
'Shengyu Feng'
'Rong Cao'
'Daqiang Yuan'
'Suna Wang'
'Jianmin Dou'
'Daofeng Sun'

_publ_section_title
;
 Comparison of the Effect of Functional Groups on Gas-Uptake Capacities by
 Fixing the Volumes of Cages A and B and Modifying the Inner Wall of Cage
 C in rht-Type MOFs
;
_journal_name_full 'Inorganic Chemistry'
_journal_page_first 10350
_journal_page_last 10355
_journal_paper_doi 10.1021/ic3015207
_journal_volume 51
_journal_year 2012
_chemical_formula_sum 'C43 H30 Cu3 O15 Si'
_chemical_formula_weight 1005.38
_chemical_name_systematic
;
 ? 
;
_space_group_IT_number 225
_symmetry_cell_setting cubic
_symmetry_space_group_name_Hall '-F 4 2 3'
_symmetry_space_group_name_H-M 'F m -3 m'
_atom_sites_solution_hydrogens geom
_atom_sites_solution_primary direct
_atom_sites_solution_secondary difmap
_audit_creation_method SHELXL-97
_cell_angle_alpha 90.00
_cell_angle_beta 90.00
_cell_angle_gamma 90.00
_cell_formula_units_Z 32
_cell_length_a 43.69310(10)
_cell_length_b 43.69310(10)
_cell_length_c 43.69310(10)
_cell_measurement_reflns_used 6334
_cell_measurement_temperature 173(2)
_cell_measurement_theta_max 16.944
_cell_measurement_theta_min 2.2835
_cell_volume 83413.9(3)
_computing_cell_refinement 2.2835
_computing_data_collection 6334
_computing_data_reduction 16.944
_computing_structure_refinement 'SHELXL-97 (Sheldrick, 2008)'
_computing_structure_solution 'SHELXS-97 (Sheldrick, 2008)'
_diffrn_ambient_temperature 173(2)
_diffrn_measured_fraction_theta_full 0.997
_diffrn_measured_fraction_theta_max 0.997
_diffrn_measurement_device_type 'BrukerAXS area detector'
_diffrn_measurement_method 'phi and omega scans'
_diffrn_radiation_monochromator graphite
_diffrn_radiation_source 'fine-focus sealed tube'
_diffrn_radiation_type MoK\a
_diffrn_radiation_wavelength 0.71073
_diffrn_reflns_av_R_equivalents 0.0603
_diffrn_reflns_av_sigmaI/netI 0.0137
_diffrn_reflns_limit_h_max 33
_diffrn_reflns_limit_h_min -36
_diffrn_reflns_limit_k_max 23
_diffrn_reflns_limit_k_min -36
_diffrn_reflns_limit_l_max 36
_diffrn_reflns_limit_l_min -36
_diffrn_reflns_number 39269
_diffrn_reflns_theta_full 17.27
_diffrn_reflns_theta_max 17.27
_diffrn_reflns_theta_min 0.81
_exptl_absorpt_coefficient_mu 0.646
_exptl_absorpt_correction_T_max 0.9382
_exptl_absorpt_correction_T_min 0.9207
_exptl_absorpt_correction_type multi-scan
_exptl_absorpt_process_details sadabs
_exptl_crystal_colour green
_exptl_crystal_density_diffrn 0.640
_exptl_crystal_description prism
_exptl_crystal_F_000 16288
_exptl_crystal_size_max 0.13
_exptl_crystal_size_mid 0.11
_exptl_crystal_size_min 0.10
_platon_squeeze_details
;
;
_refine_diff_density_max 0.652
_refine_diff_density_min -0.514
_refine_diff_density_rms 0.083
_refine_ls_extinction_method none
_refine_ls_goodness_of_fit_ref 1.071
_refine_ls_hydrogen_treatment constr
_refine_ls_matrix_type full
_refine_ls_number_parameters 129
_refine_ls_number_reflns 1329
_refine_ls_number_restraints 73
_refine_ls_restrained_S_all 1.058
_refine_ls_R_factor_all 0.0897
_refine_ls_R_factor_gt 0.0840
_refine_ls_shift/su_max 0.000
_refine_ls_shift/su_mean 0.000
_refine_ls_structure_factor_coef Fsqd
_refine_ls_weighting_details 'calc w=1/[\s^2^(Fo^2^)+(0.1774P)^2^+1201.3540P] where P=(Fo^2^+2Fc^2^)/3'
_refine_ls_weighting_scheme calc
_refine_ls_wR_factor_gt 0.2450
_refine_ls_wR_factor_ref 0.2527
_reflns_number_gt 1199
_reflns_number_total 1329
_reflns_threshold_expression >2sigma(I)
_cod_data_source_file ic3015207_si_002_2.cif
_cod_data_source_block SDU-7
_cod_database_code 4330513

loop_
_symmetry_equiv_pos_as_xyz
'x, y, z'
'-y, x, z'
'-x, -y, z'
'y, -x, z'
'x, -z, y'
'x, -y, -z'
'x, z, -y'
'z, y, -x'
'-x, y, -z'
'-z, y, x'
'z, x, y'
'y, z, x'
'-y, -z, x'
'z, -x, -y'
'-y, z, -x'
'-z, -x, y'
'-z, x, -y'
'y, -z, -x'
'y, x, -z'
'-y, -x, -z'
'-x, z, y'
'-x, -z, -y'
'z, -y, x'
'-z, -y, -x'
'x, y+1/2, z+1/2'
'-y, x+1/2, z+1/2'
'-x, -y+1/2, z+1/2'
'y, -x+1/2, z+1/2'
'x, -z+1/2, y+1/2'
'x, -y+1/2, -z+1/2'
'x, z+1/2, -y+1/2'
'z, y+1/2, -x+1/2'
'-x, y+1/2, -z+1/2'
'-z, y+1/2, x+1/2'
'z, x+1/2, y+1/2'
'y, z+1/2, x+1/2'
'-y, -z+1/2, x+1/2'
'z, -x+1/2, -y+1/2'
'-y, z+1/2, -x+1/2'
'-z, -x+1/2, y+1/2'
'-z, x+1/2, -y+1/2'
'y, -z+1/2, -x+1/2'
'y, x+1/2, -z+1/2'
'-y, -x+1/2, -z+1/2'
'-x, z+1/2, y+1/2'
'-x, -z+1/2, -y+1/2'
'z, -y+1/2, x+1/2'
'-z, -y+1/2, -x+1/2'
'x+1/2, y, z+1/2'
'-y+1/2, x, z+1/2'
'-x+1/2, -y, z+1/2'
'y+1/2, -x, z+1/2'
'x+1/2, -z, y+1/2'
'x+1/2, -y, -z+1/2'
'x+1/2, z, -y+1/2'
'z+1/2, y, -x+1/2'
'-x+1/2, y, -z+1/2'
'-z+1/2, y, x+1/2'
'z+1/2, x, y+1/2'
'y+1/2, z, x+1/2'
'-y+1/2, -z, x+1/2'
'z+1/2, -x, -y+1/2'
'-y+1/2, z, -x+1/2'
'-z+1/2, -x, y+1/2'
'-z+1/2, x, -y+1/2'
'y+1/2, -z, -x+1/2'
'y+1/2, x, -z+1/2'
'-y+1/2, -x, -z+1/2'
'-x+1/2, z, y+1/2'
'-x+1/2, -z, -y+1/2'
'z+1/2, -y, x+1/2'
'-z+1/2, -y, -x+1/2'
'x+1/2, y+1/2, z'
'-y+1/2, x+1/2, z'
'-x+1/2, -y+1/2, z'
'y+1/2, -x+1/2, z'
'x+1/2, -z+1/2, y'
'x+1/2, -y+1/2, -z'
'x+1/2, z+1/2, -y'
'z+1/2, y+1/2, -x'
'-x+1/2, y+1/2, -z'
'-z+1/2, y+1/2, x'
'z+1/2, x+1/2, y'
'y+1/2, z+1/2, x'
'-y+1/2, -z+1/2, x'
'z+1/2, -x+1/2, -y'
'-y+1/2, z+1/2, -x'
'-z+1/2, -x+1/2, y'
'-z+1/2, x+1/2, -y'
'y+1/2, -z+1/2, -x'
'y+1/2, x+1/2, -z'
'-y+1/2, -x+1/2, -z'
'-x+1/2, z+1/2, y'
'-x+1/2, -z+1/2, -y'
'z+1/2, -y+1/2, x'
'-z+1/2, -y+1/2, -x'
'-x, -y, -z'
'y, -x, -z'
'x, y, -z'
'-y, x, -z'
'-x, z, -y'
'-x, y, z'
'-x, -z, y'
'-z, -y, x'
'x, -y, z'
'z, -y, -x'
'-z, -x, -y'
'-y, -z, -x'
'y, z, -x'
'-z, x, y'
'y, -z, x'
'z, x, -y'
'z, -x, y'
'-y, z, x'
'-y, -x, z'
'y, x, z'
'x, -z, -y'
'x, z, y'
'-z, y, -x'
'z, y, x'
'-x, -y+1/2, -z+1/2'
'y, -x+1/2, -z+1/2'
'x, y+1/2, -z+1/2'
'-y, x+1/2, -z+1/2'
'-x, z+1/2, -y+1/2'
'-x, y+1/2, z+1/2'
'-x, -z+1/2, y+1/2'
'-z, -y+1/2, x+1/2'
'x, -y+1/2, z+1/2'
'z, -y+1/2, -x+1/2'
'-z, -x+1/2, -y+1/2'
'-y, -z+1/2, -x+1/2'
'y, z+1/2, -x+1/2'
'-z, x+1/2, y+1/2'
'y, -z+1/2, x+1/2'
'z, x+1/2, -y+1/2'
'z, -x+1/2, y+1/2'
'-y, z+1/2, x+1/2'
'-y, -x+1/2, z+1/2'
'y, x+1/2, z+1/2'
'x, -z+1/2, -y+1/2'
'x, z+1/2, y+1/2'
'-z, y+1/2, -x+1/2'
'z, y+1/2, x+1/2'
'-x+1/2, -y, -z+1/2'
'y+1/2, -x, -z+1/2'
'x+1/2, y, -z+1/2'
'-y+1/2, x, -z+1/2'
'-x+1/2, z, -y+1/2'
'-x+1/2, y, z+1/2'
'-x+1/2, -z, y+1/2'
'-z+1/2, -y, x+1/2'
'x+1/2, -y, z+1/2'
'z+1/2, -y, -x+1/2'
'-z+1/2, -x, -y+1/2'
'-y+1/2, -z, -x+1/2'
'y+1/2, z, -x+1/2'
'-z+1/2, x, y+1/2'
'y+1/2, -z, x+1/2'
'z+1/2, x, -y+1/2'
'z+1/2, -x, y+1/2'
'-y+1/2, z, x+1/2'
'-y+1/2, -x, z+1/2'
'y+1/2, x, z+1/2'
'x+1/2, -z, -y+1/2'
'x+1/2, z, y+1/2'
'-z+1/2, y, -x+1/2'
'z+1/2, y, x+1/2'
'-x+1/2, -y+1/2, -z'
'y+1/2, -x+1/2, -z'
'x+1/2, y+1/2, -z'
'-y+1/2, x+1/2, -z'
'-x+1/2, z+1/2, -y'
'-x+1/2, y+1/2, z'
'-x+1/2, -z+1/2, y'
'-z+1/2, -y+1/2, x'
'x+1/2, -y+1/2, z'
'z+1/2, -y+1/2, -x'
'-z+1/2, -x+1/2, -y'
'-y+1/2, -z+1/2, -x'
'y+1/2, z+1/2, -x'
'-z+1/2, x+1/2, y'
'y+1/2, -z+1/2, x'
'z+1/2, x+1/2, -y'
'z+1/2, -x+1/2, y'
'-y+1/2, z+1/2, x'
'-y+1/2, -x+1/2, z'
'y+1/2, x+1/2, z'
'x+1/2, -z+1/2, -y'
'x+1/2, z+1/2, y'
'-z+1/2, y+1/2, -x'
'z+1/2, y+1/2, x'

loop_
_atom_site_label
_atom_site_type_symbol
_atom_site_fract_x
_atom_site_fract_y
_atom_site_fract_z
_atom_site_U_iso_or_equiv
_atom_site_adp_type
_atom_site_occupancy
_atom_site_symmetry_multiplicity
_atom_site_calc_flag
_atom_site_refinement_flags
Cu1 Cu 0.5000 0.32802(3) 0.17198(3) 0.0479(11) Uani 1 4 d S
Si1 Si 0.37977(19) 0.12023(19) 0.12023(19) 0.149(5) Uani 1 6 d SD
O1 O 0.46871(16) 0.30918(16) 0.14664(18) 0.075(3) Uani 1 1 d .
C1 C 0.4595(2) 0.3219(3) 0.1225(3) 0.062(3) Uani 1 1 d .
Cu2 Cu 0.5000 0.37096(3) 0.12904(3) 0.0507(11) Uani 1 4 d S
O2 O 0.46883(16) 0.34578(18) 0.11012(14) 0.065(2) Uani 1 1 d .
C2 C 0.4194(2) 0.3198(3) 0.0806(2) 0.064(4) Uani 1 2 d S
H2 H 0.4271 0.3386 0.0729 0.077 Uiso 1 2 calc SR
O3 O 0.5000 0.2940(2) 0.2060(2) 0.101(5) Uani 1 4 d S
C3 C 0.4339(3) 0.3069(2) 0.1058(3) 0.087(4) Uani 1 1 d .
O4 O 0.5000 0.4060(2) 0.0940(2) 0.160(9) Uani 1 4 d S
C4 C 0.4269(3) 0.2778(4) 0.1129(3) 0.140(5) Uani 1 1 d U
H4 H 0.4367 0.2685 0.1300 0.168 Uiso 1 1 calc R
C5 C 0.4047(4) 0.2598(5) 0.0953(4) 0.148(6) Uani 1 2 d SU
C6 C 0.3979(3) 0.2236(4) 0.1021(3) 0.160(6) Uani 1 2 d SDU
C7 C 0.3974(4) 0.2123(5) 0.1322(4) 0.177(13) Uani 0.50 1 d PDU
H7A H 0.4003 0.2257 0.1494 0.212 Uiso 0.50 1 d PR
C8 C 0.3925(4) 0.1809(5) 0.1373(4) 0.176(13) Uani 0.50 1 d PDU
H8A H 0.3923 0.1727 0.1577 0.211 Uiso 0.50 1 d PR
C9 C 0.3880(4) 0.1610(4) 0.1120(4) 0.159(6) Uani 1 2 d SDU
C10 C 0.3885(4) 0.1724(5) 0.0821(4) 0.178(13) Uani 0.50 1 d PDU
H10A H 0.3856 0.1590 0.0649 0.213 Uiso 0.50 1 d PR
C11 C 0.3934(4) 0.2035(5) 0.0770(4) 0.188(14) Uani 0.50 1 d PDU
H11A H 0.3937 0.2115 0.0566 0.226 Uiso 0.50 1 d PR
C12 C 0.4057(3) 0.0943(3) 0.0943(3) 0.206(5) Uani 1 6 d SDU
H12A H 0.3932 0.0848 0.0782 0.308 Uiso 0.17 1 calc PR
H12B H 0.4152 0.0782 0.1068 0.308 Uiso 0.17 1 calc PR
H12C H 0.4218 0.1068 0.0848 0.308 Uiso 0.17 1 calc PR

loop_
_atom_site_aniso_label
_atom_site_aniso_U_11
_atom_site_aniso_U_22
_atom_site_aniso_U_33
_atom_site_aniso_U_23
_atom_site_aniso_U_13
_atom_site_aniso_U_12
Cu1 0.0480(17) 0.0478(13) 0.0478(13) 0.0120(11) 0.000 0.000
Si1 0.149(5) 0.149(5) 0.149(5) 0.043(6) -0.043(6) -0.043(6)
O1 0.077(5) 0.078(6) 0.070(5) 0.020(5) -0.029(4) -0.014(4)
C1 0.044(8) 0.058(9) 0.085(11) -0.022(9) -0.009(7) -0.022(7)
Cu2 0.0594(18) 0.0463(13) 0.0463(13) 0.0106(11) 0.000 0.000
O2 0.074(5) 0.061(5) 0.061(5) 0.011(4) -0.013(4) -0.005(4)
C2 0.073(7) 0.047(10) 0.073(7) 0.020(5) 0.013(10) -0.020(5)
O3 0.137(13) 0.084(7) 0.084(7) 0.041(9) 0.000 0.000
C3 0.117(11) 0.052(8) 0.093(9) 0.043(7) 0.005(9) -0.026(8)
O4 0.36(3) 0.060(6) 0.060(6) 0.028(8) 0.000 0.000
C4 0.138(6) 0.147(7) 0.136(6) 0.008(5) -0.017(5) -0.014(5)
C5 0.149(6) 0.146(8) 0.149(6) 0.005(3) -0.001(5) -0.005(3)
C6 0.161(6) 0.158(8) 0.161(6) 0.002(4) -0.003(5) -0.002(4)
C7 0.179(14) 0.177(14) 0.174(14) 0.002(5) -0.001(5) -0.004(5)
C8 0.178(14) 0.174(14) 0.175(14) -0.001(5) -0.001(5) -0.001(5)
C9 0.161(6) 0.156(8) 0.161(6) 0.003(4) -0.001(5) -0.003(4)
C10 0.180(14) 0.178(14) 0.175(14) 0.001(5) -0.001(5) -0.001(5)
C11 0.191(15) 0.187(15) 0.187(15) 0.000(5) -0.002(5) 0.000(5)
C12 0.206(5) 0.206(5) 0.206(5) -0.001(3) 0.001(3) 0.001(3)

loop_
_atom_type_symbol
_atom_type_description
_atom_type_scat_dispersion_real
_atom_type_scat_dispersion_imag
_atom_type_scat_source
C C 0.0033 0.0016 'International Tables Vol C Tables 4.2.6.8 and 6.1.1.4'
H H 0.0000 0.0000 'International Tables Vol C Tables 4.2.6.8 and 6.1.1.4'
O O 0.0106 0.0060 'International Tables Vol C Tables 4.2.6.8 and 6.1.1.4'
Si Si 0.0817 0.0704 'International Tables Vol C Tables 4.2.6.8 and 6.1.1.4'
Cu Cu 0.3201 1.2651 'International Tables Vol C Tables 4.2.6.8 and 6.1.1.4'

loop_
_geom_angle_atom_site_label_1
_geom_angle_atom_site_label_2
_geom_angle_atom_site_label_3
_geom_angle
_geom_angle_site_symmetry_1
_geom_angle_site_symmetry_3
O1 Cu1 O1 89.3(4) 46_655 102_655
O1 Cu1 O1 89.5(4) 46_655 141
O1 Cu1 O1 168.1(5) 102_655 141
O1 Cu1 O1 168.1(5) 46_655 .
O1 Cu1 O1 89.5(4) 102_655 .
O1 Cu1 O1 89.3(4) 141 .
O1 Cu1 O3 95.9(2) 46_655 .
O1 Cu1 O3 95.9(2) 102_655 .
O1 Cu1 O3 95.9(2) 141 .
O1 Cu1 O3 95.9(2) . .
O1 Cu1 Cu2 84.1(2) 46_655 .
O1 Cu1 Cu2 84.1(2) 102_655 .
O1 Cu1 Cu2 84.1(2) 141 .
O1 Cu1 Cu2 84.1(2) . .
O3 Cu1 Cu2 180.0(3) . .
C9 Si1 C9 109.6(8) 63 88
C9 Si1 C9 109.6(8) 63 .
C9 Si1 C9 109.6(8) 88 .
C9 Si1 C12 109.4(8) 63 .
C9 Si1 C12 109.4(8) 88 .
C9 Si1 C12 109.4(8) . .
C1 O1 Cu1 121.0(7) . .
O2 C1 O1 129.0(10) . .
O2 C1 C3 113.8(12) . .
O1 C1 C3 117.2(11) . .
O2 Cu2 O2 168.5(4) . 46_655
O2 Cu2 O2 89.4(4) . 141
O2 Cu2 O2 89.4(4) 46_655 141
O2 Cu2 O2 89.4(4) . 102_655
O2 Cu2 O2 89.4(4) 46_655 102_655
O2 Cu2 O2 168.5(4) 141 102_655
O2 Cu2 O4 95.7(2) . .
O2 Cu2 O4 95.7(2) 46_655 .
O2 Cu2 O4 95.7(2) 141 .
O2 Cu2 O4 95.7(2) 102_655 .
O2 Cu2 Cu1 84.3(2) . .
O2 Cu2 Cu1 84.3(2) 46_655 .
O2 Cu2 Cu1 84.3(2) 141 .
O2 Cu2 Cu1 84.3(2) 102_655 .
O4 Cu2 Cu1 180.0(4) . .
C1 O2 Cu2 121.5(7) . .
C3 C2 C3 123.9(14) 167 .
C4 C3 C2 117.6(13) . .
C4 C3 C1 118.3(12) . .
C2 C3 C1 123.5(10) . .
C3 C4 C5 122.3(15) . .
C4 C5 C4 114(2) . 167
C4 C5 C6 122.8(10) . .
C4 C5 C6 122.8(10) 167 .
C7 C6 C7 81.5(12) . 167
C7 C6 C11 70.5(11) . 167
C7 C6 C11 120.4(10) 167 167
C7 C6 C11 120.4(10) . .
C7 C6 C11 70.5(11) 167 .
C11 C6 C11 80.2(12) 167 .
C7 C6 C5 120.7(13) . .
C7 C6 C5 120.7(13) 167 .
C11 C6 C5 118.8(13) 167 .
C11 C6 C5 118.8(13) . .
C6 C7 C8 119.4(10) . .
C6 C7 C11 55.1(9) . 167
C8 C7 C11 89.0(8) . 167
C6 C7 C7 49.3(6) . 167
C8 C7 C7 90.2(5) . 167
C11 C7 C7 89.9(6) 167 167
C7 C8 C9 119.7(10) . .
C7 C8 C10 90.5(8) . 167
C9 C8 C10 54.2(9) . 167
C7 C8 C8 89.8(5) . 167
C9 C8 C8 49.6(6) . 167
C10 C8 C8 89.6(6) 167 167
C10 C9 C10 81.0(13) . 167
C10 C9 C8 70.4(11) . 167
C10 C9 C8 120.5(10) 167 167
C10 C9 C8 120.5(10) . .
C10 C9 C8 70.4(11) 167 .
C8 C9 C8 80.9(12) 167 .
C10 C9 Si1 121.7(11) . .
C10 C9 Si1 121.7(11) 167 .
C8 C9 Si1 117.7(12) 167 .
C8 C9 Si1 117.7(12) . .
C11 C10 C9 119.8(10) . .
C11 C10 C8 89.6(8) . 167
C9 C10 C8 55.4(9) . 167
C11 C10 C10 90.1(6) . 167
C9 C10 C10 49.5(6) . 167
C8 C10 C10 90.4(6) 167 167
C10 C11 C6 120.1(10) . .
C10 C11 C7 90.9(8) . 167
C6 C11 C7 54.4(9) . 167
C10 C11 C11 89.9(6) . 167
C6 C11 C11 49.9(6) . 167
C7 C11 C11 90.1(6) 167 167

loop_
_geom_bond_atom_site_label_1
_geom_bond_atom_site_label_2
_geom_bond_distance
_geom_bond_site_symmetry_2
Cu1 O1 1.942(7) 46_655
Cu1 O1 1.942(7) 102_655
Cu1 O1 1.942(7) 141
Cu1 O1 1.942(7) .
Cu1 O3 2.104(12) .
Cu1 Cu2 2.653(3) .
Si1 C9 1.850(16) 63
Si1 C9 1.850(16) 88
Si1 C9 1.850(16) .
Si1 C12 1.964(19) .
O1 C1 1.259(13) .
C1 O2 1.243(12) .
C1 C3 1.487(15) .
Cu2 O2 1.936(8) .
Cu2 O2 1.936(8) 46_655
Cu2 O2 1.936(8) 141
Cu2 O2 1.936(8) 102_655
Cu2 O4 2.167(13) .
C2 C3 1.390(11) 167
C2 C3 1.390(12) .
C3 C4 1.346(16) .
C4 C5 1.467(17) .
C5 C4 1.467(17) 167
C5 C6 1.64(2) .
C6 C7 1.404(15) .
C6 C7 1.404(15) 167
C6 C11 1.417(15) 167
C6 C11 1.417(15) .
C7 C8 1.409(15) .
C7 C11 1.63(2) 167
C7 C7 1.83(3) 167
C8 C9 1.420(15) .
C8 C10 1.63(2) 167
C8 C8 1.84(3) 167
C9 C10 1.400(15) .
C9 C10 1.401(15) 167
C9 C8 1.420(15) 167
C10 C11 1.395(15) .
C10 C8 1.63(2) 167
C10 C10 1.82(3) 167
C11 C7 1.63(2) 167
C11 C11 1.83(3) 167

loop_
_platon_squeeze_void_nr
_platon_squeeze_void_average_x
_platon_squeeze_void_average_y
_platon_squeeze_void_average_z
_platon_squeeze_void_volume
_platon_squeeze_void_count_electrons
_platon_squeeze_void_content
1 -0.010 -0.018 -0.012 56684 16107 ' '
